data_7223278
loop_
_publ_author_name
'Lobana, Tarlok Singh'
'Sultana, Razia'
'Castineiras, Alfonso'

_publ_section_title
;
 Chemistry of heterocyclic-2-thiones: in situ generated
 1-(4,5-dihydro-3-alkyl-imidazolidin-2-yl)-3-alkyl-imidazolidine-2-thione
 and triiodide form novel mixed valent CuI-II /CuII complexes
;
_journal_name_full 'RSC Adv.'
_journal_paper_doi 10.1039/C5RA20449F
_journal_year 2015
_chemical_formula_moiety 'C28 H52 Cu N8 S2, 2(I3)'
_chemical_formula_sum 'C28 H52 Cu I6 N8 S2'
_chemical_formula_weight 1389.83
_chemical_name_systematic
;
 ?
;
_space_group_crystal_system triclinic
_space_group_IT_number 2
_space_group_name_Hall '-P 1'
_space_group_name_H-M_alt 'P -1'
_symmetry_space_group_name_Hall '-P 1'
_symmetry_space_group_name_H-M 'P -1'
_atom_sites_solution_hydrogens difmap
_atom_sites_solution_primary direct?
_atom_sites_solution_secondary difmap?
_audit_creation_method SHELXL-2013
_audit_update_record
;
2015-11-03 deposited with the CCDC.
2015-11-13 downloaded from the CCDC.
;
_cell_angle_alpha 65.562(2)
_cell_angle_beta 81.020(2)
_cell_angle_gamma 74.418(2)
_cell_formula_units_Z 1
_cell_length_a 8.3323(4)
_cell_length_b 11.8411(5)
_cell_length_c 12.3960(6)
_cell_measurement_reflns_used 9771
_cell_measurement_temperature 100(2)
_cell_measurement_theta_max 28.311
_cell_measurement_theta_min 2.541
_cell_volume 1071.13(9)
_computing_cell_refinement 'APEX2 Software (Bruker, 2010)'
_computing_data_collection 'APEX2 Software (Bruker, 2010)'
_computing_data_reduction 'APEX2 Software (Bruker, 2010)'
_computing_molecular_graphics 'PLATON (Spek, 2004)'
_computing_publication_material 'SHELXL-2013 (Sheldrick, 2013)'
_computing_structure_refinement 'SHELXL-2013 (Sheldrick, 2013)'
_computing_structure_solution 'SHELXS-2013 (Sheldrick, 2013)'
_diffrn_ambient_temperature 100(2)
_diffrn_measured_fraction_theta_full 0.999
_diffrn_measured_fraction_theta_max 0.992
_diffrn_measurement_device_type 'Bruker X8 KappaAPEXII'
_diffrn_measurement_method 'omega and phi scans'
_diffrn_radiation_type MoK\a
_diffrn_radiation_wavelength 0.71073
_diffrn_reflns_av_R_equivalents 0.0495
_diffrn_reflns_av_unetI/netI 0.0218
_diffrn_reflns_Laue_measured_fraction_full 0.999
_diffrn_reflns_Laue_measured_fraction_max 0.992
_diffrn_reflns_limit_h_max 11
_diffrn_reflns_limit_h_min -10
_diffrn_reflns_limit_k_max 15
_diffrn_reflns_limit_k_min -13
_diffrn_reflns_limit_l_max 16
_diffrn_reflns_limit_l_min 0
_diffrn_reflns_number 60825
_diffrn_reflns_point_group_measured_fraction_full 0.999
_diffrn_reflns_point_group_measured_fraction_max 0.992
_diffrn_reflns_theta_full 25.242
_diffrn_reflns_theta_max 28.429
_diffrn_reflns_theta_min 1.807
_diffrn_source 'fine-focus sealed tube'
_exptl_absorpt_coefficient_mu 4.961
_exptl_absorpt_correction_T_max 1.0000
_exptl_absorpt_correction_T_min 0.3129
_exptl_absorpt_correction_type multi-scan
_exptl_absorpt_process_details SADABS
_exptl_crystal_colour Blue
_exptl_crystal_density_diffrn 2.155
_exptl_crystal_description prism
_exptl_crystal_F_000 655
_exptl_crystal_size_max 0.480
_exptl_crystal_size_mid 0.240
_exptl_crystal_size_min 0.100
_refine_diff_density_max 1.466
_refine_diff_density_min -0.821
_refine_diff_density_rms 0.131
_refine_ls_extinction_method none
_refine_ls_goodness_of_fit_ref 1.075
_refine_ls_hydrogen_treatment constr
_refine_ls_matrix_type full
_refine_ls_number_parameters 205
_refine_ls_number_reflns 5360
_refine_ls_number_restraints 0
_refine_ls_restrained_S_all 1.075
_refine_ls_R_factor_all 0.0353
_refine_ls_R_factor_gt 0.0255
_refine_ls_shift/su_max 0.001
_refine_ls_shift/su_mean 0.000
_refine_ls_structure_factor_coef Fsqd
_refine_ls_weighting_details 'w=1/[\s^2^(Fo^2^)+(0.0202P)^2^+2.2516P] where P=(Fo^2^+2Fc^2^)/3'
_refine_ls_weighting_scheme calc
_refine_ls_wR_factor_gt 0.0512
_refine_ls_wR_factor_ref 0.0556
_reflns_Friedel_coverage 0.000
_reflns_number_gt 4526
_reflns_number_total 5360
_reflns_threshold_expression 'I > 2\s(I)'
_cod_data_source_file c5ra20449f2.cif
_cod_data_source_block Comp_4
_cod_database_code 7223278
_shelx_space_group_comment
;
The symmetry employed for this shelxl refinement is uniquely defined
by the following loop, which should always be used as a source of
symmetry information in preference to the above space-group names.
They are only intended as comments.
;
_shelx_estimated_absorpt_t_min 0.199
_shelx_estimated_absorpt_t_max 0.637
_shelxl_version_number 2013-3

loop_
_space_group_symop_operation_xyz
'x, y, z'
'-x, -y, -z'

loop_
_atom_site_label
_atom_site_type_symbol
_atom_site_fract_x
_atom_site_fract_y
_atom_site_fract_z
_atom_site_U_iso_or_equiv
_atom_site_adp_type
_atom_site_occupancy
_atom_site_site_symmetry_order
_atom_site_calc_flag
_atom_site_refinement_flags_posn
_atom_site_refinement_flags_adp
_atom_site_refinement_flags_occupancy
Cu1 Cu 1.0000 0.5000 0.5000 0.01455(11) Uani 1 2 d S . P
S1 S 0.72279(10) 0.56207(7) 0.43740(7) 0.01821(16) Uani 1 1 d . . .
N12 N 0.7512(3) 0.3048(2) 0.5483(2) 0.0148(5) Uani 1 1 d . . .
N15 N 0.6347(3) 0.3960(2) 0.3764(2) 0.0152(5) Uani 1 1 d . . .
N21 N 0.9359(3) 0.3596(2) 0.6367(2) 0.0158(5) Uani 1 1 d . . .
N24 N 0.8077(3) 0.2004(2) 0.7512(2) 0.0176(5) Uani 1 1 d . . .
C11 C 0.7034(4) 0.4175(3) 0.4529(3) 0.0145(6) Uani 1 1 d . . .
C13 C 0.7418(4) 0.1965(3) 0.5201(3) 0.0166(6) Uani 1 1 d . . .
H13A H 0.6973 0.1309 0.5891 0.020 Uiso 1 1 d R U .
H13B H 0.8523 0.1569 0.4932 0.020 Uiso 1 1 d R U .
C14 C 0.6214(4) 0.2628(3) 0.4202(3) 0.0188(6) Uani 1 1 d . . .
H14A H 0.6559 0.2285 0.3575 0.023 Uiso 1 1 d R U .
H14B H 0.5062 0.2539 0.4503 0.023 Uiso 1 1 d R U .
C16 C 0.5394(4) 0.4951(3) 0.2764(3) 0.0196(7) Uani 1 1 d . . .
H16A H 0.5609 0.5784 0.2625 0.023 Uiso 1 1 d R U .
H16B H 0.4189 0.4996 0.2974 0.023 Uiso 1 1 d R U .
C17 C 0.5817(4) 0.4722(3) 0.1630(3) 0.0183(6) Uani 1 1 d . . .
H17A H 0.5128 0.5425 0.0998 0.022 Uiso 1 1 d R U .
H17B H 0.5517 0.3922 0.1752 0.022 Uiso 1 1 d R U .
C18 C 0.7647(4) 0.4629(3) 0.1211(3) 0.0212(7) Uani 1 1 d . . .
H18A H 0.8334 0.3854 0.1785 0.025 Uiso 1 1 d R U .
H18B H 0.7996 0.5376 0.1187 0.025 Uiso 1 1 d R U .
C19 C 0.7957(4) 0.4582(3) -0.0012(3) 0.0224(7) Uani 1 1 d . . .
H19A H 0.7679 0.3815 0.0020 0.034 Uiso 1 1 d R U .
H19B H 0.9136 0.4561 -0.0267 0.034 Uiso 1 1 d R U .
H19C H 0.7260 0.5338 -0.0579 0.034 Uiso 1 1 d R U .
C20 C 0.8323(4) 0.2916(3) 0.6438(3) 0.0150(6) Uani 1 1 d . . .
C22 C 0.9923(5) 0.3161(3) 0.7580(3) 0.0238(7) Uani 1 1 d . . .
H22A H 0.9565 0.3857 0.7872 0.029 Uiso 1 1 d R U .
H22B H 1.1153 0.2873 0.7591 0.029 Uiso 1 1 d R U .
C23 C 0.9099(4) 0.2057(3) 0.8346(3) 0.0225(7) Uani 1 1 d . . .
H23A H 0.9945 0.1251 0.8673 0.027 Uiso 1 1 d R U .
H23B H 0.8398 0.2226 0.9009 0.027 Uiso 1 1 d R U .
C25 C 0.6506(4) 0.1588(3) 0.7985(3) 0.0185(6) Uani 1 1 d . . .
H25A H 0.5861 0.1722 0.7319 0.022 Uiso 1 1 d R U .
H25B H 0.5830 0.2112 0.8416 0.022 Uiso 1 1 d R U .
C26 C 0.6828(4) 0.0194(3) 0.8818(3) 0.0200(7) Uani 1 1 d . . .
H26A H 0.5740 -0.0030 0.9140 0.024 Uiso 1 1 d R U .
H26B H 0.7435 0.0082 0.9495 0.024 Uiso 1 1 d R U .
C27 C 0.7813(4) -0.0734(3) 0.8273(3) 0.0222(7) Uani 1 1 d . . .
H27A H 0.7182 -0.0682 0.7634 0.027 Uiso 1 1 d R U .
H27B H 0.8888 -0.0503 0.7918 0.027 Uiso 1 1 d R U .
C28 C 0.8144(5) -0.2088(3) 0.9204(3) 0.0309(8) Uani 1 1 d . . .
H28A H 0.8766 -0.2138 0.9837 0.046 Uiso 1 1 d R U .
H28B H 0.8798 -0.2673 0.8839 0.046 Uiso 1 1 d R U .
H28C H 0.7079 -0.2325 0.9538 0.046 Uiso 1 1 d R U .
I1 I 0.30849(3) -0.10308(2) 0.82332(2) 0.02445(6) Uani 1 1 d . . .
I2 I 0.23605(2) 0.09448(2) 0.58896(2) 0.01752(5) Uani 1 1 d . . .
I3 I 0.14614(3) 0.30182(2) 0.35841(2) 0.01954(6) Uani 1 1 d . . .

loop_
_atom_site_aniso_label
_atom_site_aniso_U_11
_atom_site_aniso_U_22
_atom_site_aniso_U_33
_atom_site_aniso_U_23
_atom_site_aniso_U_13
_atom_site_aniso_U_12
Cu1 0.0130(3) 0.0158(3) 0.0159(3) -0.0053(2) -0.0016(2) -0.00599(19)
S1 0.0168(4) 0.0167(4) 0.0224(4) -0.0078(3) -0.0019(3) -0.0051(3)
N12 0.0169(13) 0.0133(12) 0.0169(12) -0.0063(10) -0.0028(10) -0.0060(10)
N15 0.0156(13) 0.0134(12) 0.0168(13) -0.0060(10) -0.0021(10) -0.0026(10)
N21 0.0139(13) 0.0192(13) 0.0157(12) -0.0063(10) -0.0021(10) -0.0061(10)
N24 0.0183(13) 0.0194(13) 0.0155(13) -0.0044(11) -0.0019(10) -0.0078(10)
C11 0.0120(14) 0.0152(14) 0.0171(14) -0.0078(12) 0.0032(11) -0.0040(11)
C13 0.0177(15) 0.0136(14) 0.0212(16) -0.0075(12) -0.0035(12) -0.0054(11)
C14 0.0183(16) 0.0173(15) 0.0232(16) -0.0089(13) -0.0037(13) -0.0049(12)
C16 0.0161(16) 0.0187(16) 0.0197(16) -0.0045(13) -0.0058(12) 0.0004(12)
C17 0.0152(15) 0.0205(16) 0.0176(15) -0.0060(13) -0.0039(12) -0.0019(12)
C18 0.0176(16) 0.0266(17) 0.0189(16) -0.0077(13) -0.0041(12) -0.0044(13)
C19 0.0197(17) 0.0289(18) 0.0194(16) -0.0090(14) -0.0005(13) -0.0077(13)
C20 0.0131(14) 0.0131(14) 0.0189(15) -0.0077(12) 0.0001(11) -0.0013(11)
C22 0.0315(19) 0.0262(18) 0.0160(15) -0.0050(14) -0.0069(14) -0.0122(14)
C23 0.0291(18) 0.0243(17) 0.0169(15) -0.0054(13) -0.0040(13) -0.0129(14)
C25 0.0153(15) 0.0208(16) 0.0202(16) -0.0093(13) 0.0049(12) -0.0064(12)
C26 0.0242(17) 0.0191(16) 0.0178(15) -0.0068(13) 0.0049(13) -0.0108(13)
C27 0.0229(17) 0.0210(16) 0.0226(16) -0.0078(14) -0.0014(13) -0.0057(13)
C28 0.041(2) 0.0217(18) 0.0290(19) -0.0089(15) -0.0097(16) -0.0028(15)
I1 0.03038(13) 0.02340(12) 0.02045(11) -0.00749(9) -0.00280(9) -0.00841(9)
I2 0.01623(10) 0.01766(10) 0.02053(10) -0.00903(8) -0.00020(8) -0.00466(7)
I3 0.01820(11) 0.02208(11) 0.01943(10) -0.00857(8) -0.00223(8) -0.00486(8)

loop_
_atom_type_symbol
_atom_type_description
_atom_type_scat_dispersion_real
_atom_type_scat_dispersion_imag
_atom_type_scat_source
Cu Cu 0.3201 1.2651 'International Tables Vol C Tables 4.2.6.8 and 6.1.1.4'
I I -0.4742 1.8119 'International Tables Vol C Tables 4.2.6.8 and 6.1.1.4'
S S 0.1246 0.1234 'International Tables Vol C Tables 4.2.6.8 and 6.1.1.4'
N N 0.0061 0.0033 'International Tables Vol C Tables 4.2.6.8 and 6.1.1.4'
C C 0.0033 0.0016 'International Tables Vol C Tables 4.2.6.8 and 6.1.1.4'
H H 0.0000 0.0000 'International Tables Vol C Tables 4.2.6.8 and 6.1.1.4'

loop_
_geom_angle_atom_site_label_1
_geom_angle_atom_site_label_2
_geom_angle_atom_site_label_3
_geom_angle
_geom_angle_site_symmetry_1
_geom_angle_site_symmetry_3
_geom_angle_publ_flag
N21 Cu1 N21 180.00(14) 2_766 . y
N21 Cu1 S1 91.55(7) 2_766 . y
N21 Cu1 S1 88.45(7) . . y
N21 Cu1 S1 88.45(7) 2_766 2_766 y
N21 Cu1 S1 91.55(7) . 2_766 y
S1 Cu1 S1 180.0 . 2_766 y
C11 S1 Cu1 97.93(11) . . ?
C11 N12 C20 124.8(2) . . ?
C11 N12 C13 109.6(2) . . ?
C20 N12 C13 124.0(2) . . ?
C11 N15 C16 124.8(3) . . ?
C11 N15 C14 112.1(2) . . ?
C16 N15 C14 121.0(2) . . ?
C20 N21 C22 106.7(2) . . ?
C20 N21 Cu1 128.9(2) . . ?
C22 N21 Cu1 124.3(2) . . ?
C20 N24 C23 107.6(2) . . ?
C20 N24 C25 125.8(3) . . ?
C23 N24 C25 117.7(3) . . ?
N15 C11 N12 109.2(3) . . ?
N15 C11 S1 125.0(2) . . ?
N12 C11 S1 125.7(2) . . ?
N12 C13 C14 101.5(2) . . ?
N12 C13 H13A 111.5 . . ?
C14 C13 H13A 111.5 . . ?
N12 C13 H13B 111.5 . . ?
C14 C13 H13B 111.5 . . ?
H13A C13 H13B 109.3 . . ?
N15 C14 C13 102.3(2) . . ?
N15 C14 H14A 111.3 . . ?
C13 C14 H14A 111.3 . . ?
N15 C14 H14B 111.3 . . ?
C13 C14 H14B 111.3 . . ?
H14A C14 H14B 109.2 . . ?
N15 C16 C17 113.3(3) . . ?
N15 C16 H16A 109.0 . . ?
C17 C16 H16A 109.0 . . ?
N15 C16 H16B 108.9 . . ?
C17 C16 H16B 108.8 . . ?
H16A C16 H16B 107.7 . . ?
C16 C17 C18 114.0(3) . . ?
C16 C17 H17A 108.7 . . ?
C18 C17 H17A 108.8 . . ?
C16 C17 H17B 108.8 . . ?
C18 C17 H17B 108.7 . . ?
H17A C17 H17B 107.6 . . ?
C19 C18 C17 111.7(3) . . ?
C19 C18 H18A 109.3 . . ?
C17 C18 H18A 109.3 . . ?
C19 C18 H18B 109.3 . . ?
C17 C18 H18B 109.2 . . ?
H18A C18 H18B 107.9 . . ?
C18 C19 H19A 109.5 . . ?
C18 C19 H19B 109.4 . . ?
H19A C19 H19B 109.5 . . ?
C18 C19 H19C 109.5 . . ?
H19A C19 H19C 109.5 . . ?
H19B C19 H19C 109.5 . . ?
N21 C20 N24 116.8(3) . . ?
N21 C20 N12 124.2(3) . . ?
N24 C20 N12 119.0(3) . . ?
N21 C22 C23 105.4(3) . . ?
N21 C22 H22A 110.6 . . ?
C23 C22 H22A 110.6 . . ?
N21 C22 H22B 110.7 . . ?
C23 C22 H22B 110.7 . . ?
H22A C22 H22B 108.8 . . ?
N24 C23 C22 103.3(2) . . ?
N24 C23 H23A 111.1 . . ?
C22 C23 H23A 111.1 . . ?
N24 C23 H23B 111.1 . . ?
C22 C23 H23B 111.1 . . ?
H23A C23 H23B 109.1 . . ?
N24 C25 C26 111.4(3) . . ?
N24 C25 H25A 109.4 . . ?
C26 C25 H25A 109.4 . . ?
N24 C25 H25B 109.3 . . ?
C26 C25 H25B 109.3 . . ?
H25A C25 H25B 108.0 . . ?
C27 C26 C25 115.5(3) . . ?
C27 C26 H26A 108.4 . . ?
C25 C26 H26A 108.4 . . ?
C27 C26 H26B 108.4 . . ?
C25 C26 H26B 108.4 . . ?
H26A C26 H26B 107.5 . . ?
C26 C27 C28 110.8(3) . . ?
C26 C27 H27A 109.5 . . ?
C28 C27 H27A 109.5 . . ?
C26 C27 H27B 109.5 . . ?
C28 C27 H27B 109.4 . . ?
H27A C27 H27B 108.1 . . ?
C27 C28 H28A 109.4 . . ?
C27 C28 H28B 109.6 . . ?
H28A C28 H28B 109.5 . . ?
C27 C28 H28C 109.4 . . ?
H28A C28 H28C 109.5 . . ?
H28B C28 H28C 109.5 . . ?
I1 I2 I3 176.652(10) . . y

loop_
_geom_bond_atom_site_label_1
_geom_bond_atom_site_label_2
_geom_bond_distance
_geom_bond_site_symmetry_2
_geom_bond_publ_flag
Cu1 N21 1.945(2) 2_766 y
Cu1 N21 1.945(2) . y
Cu1 S1 2.3776(8) . y
Cu1 S1 2.3776(8) 2_766 y
S1 C11 1.691(3) . ?
N12 C11 1.376(4) . ?
N12 C20 1.386(4) . ?
N12 C13 1.486(4) . ?
N15 C11 1.319(4) . ?
N15 C16 1.466(4) . ?
N15 C14 1.471(4) . ?
N21 C20 1.302(4) . ?
N21 C22 1.482(4) . ?
N24 C20 1.351(4) . ?
N24 C23 1.467(4) . ?
N24 C25 1.472(4) . ?
C13 C14 1.522(4) . ?
C13 H13A 0.9900 . ?
C13 H13B 0.9900 . ?
C14 H14A 0.9900 . ?
C14 H14B 0.9900 . ?
C16 C17 1.510(4) . ?
C16 H16A 0.9900 . ?
C16 H16B 0.9900 . ?
C17 C18 1.522(4) . ?
C17 H17A 0.9900 . ?
C17 H17B 0.9900 . ?
C18 C19 1.520(5) . ?
C18 H18A 0.9900 . ?
C18 H18B 0.9900 . ?
C19 H19A 0.9800 . ?
C19 H19B 0.9800 . ?
C19 H19C 0.9800 . ?
C22 C23 1.527(4) . ?
C22 H22A 0.9900 . ?
C22 H22B 0.9900 . ?
C23 H23A 0.9900 . ?
C23 H23B 0.9900 . ?
C25 C26 1.517(4) . ?
C25 H25A 0.9900 . ?
C25 H25B 0.9900 . ?
C26 C27 1.516(5) . ?
C26 H26A 0.9900 . ?
C26 H26B 0.9900 . ?
C27 C28 1.519(5) . ?
C27 H27A 0.9900 . ?
C27 H27B 0.9900 . ?
C28 H28A 0.9800 . ?
C28 H28B 0.9800 . ?
C28 H28C 0.9800 . ?
I1 I2 2.9056(3) . y
I2 I3 2.9379(3) . y

loop_
_geom_torsion_atom_site_label_1
_geom_torsion_atom_site_label_2
_geom_torsion_atom_site_label_3
_geom_torsion_atom_site_label_4
_geom_torsion
C16 N15 C11 N12 167.2(3)
C14 N15 C11 N12 3.7(3)
C16 N15 C11 S1 -10.9(4)
C14 N15 C11 S1 -174.4(2)
C20 N12 C11 N15 177.9(3)
C13 N12 C11 N15 11.9(3)
C20 N12 C11 S1 -4.0(4)
C13 N12 C11 S1 -170.1(2)
Cu1 S1 C11 N15 -137.4(3)
Cu1 S1 C11 N12 44.9(3)
C11 N12 C13 C14 -21.3(3)
C20 N12 C13 C14 172.5(3)
C11 N15 C14 C13 -16.9(3)
C16 N15 C14 C13 178.9(3)
N12 C13 C14 N15 21.7(3)
C11 N15 C16 C17 136.8(3)
C14 N15 C16 C17 -61.1(4)
N15 C16 C17 C18 -58.5(4)
C16 C17 C18 C19 -172.2(3)
C22 N21 C20 N24 -2.5(4)
Cu1 N21 C20 N24 -178.8(2)
C22 N21 C20 N12 179.5(3)
Cu1 N21 C20 N12 3.2(5)
C23 N24 C20 N21 0.7(4)
C25 N24 C20 N21 146.8(3)
C23 N24 C20 N12 178.8(3)
C25 N24 C20 N12 -35.1(4)
C11 N12 C20 N21 -31.8(5)
C13 N12 C20 N21 132.3(3)
C11 N12 C20 N24 150.3(3)
C13 N12 C20 N24 -45.6(4)
C20 N21 C22 C23 3.1(4)
Cu1 N21 C22 C23 179.6(2)
C20 N24 C23 C22 1.3(4)
C25 N24 C23 C22 -147.9(3)
N21 C22 C23 N24 -2.7(4)
C20 N24 C25 C26 149.3(3)
C23 N24 C25 C26 -67.6(4)
N24 C25 C26 C27 -60.7(4)
C25 C26 C27 C28 176.7(3)
